data_2002783
loop_
_publ_author_name
'Mueller-Buschbaum, Hk'
'Frerichs, D'

_publ_section_title
;
Synthese und Kristallchemie der beta-Form eines gemischten
Zinkorthoarsenats:Zn2.28 Mg0.72 (As O4)2
;
_journal_name_full
;
Zeitschrift fuer Naturforschung, Teil B. Anorganische Chemie,
Organische Chemie (42,1987-)
;
_journal_page_first 469
_journal_page_last 472
_journal_volume 51
_journal_year 1996
_chemical_formula_structural 'Zn2.28 Mg.72 (As O4)2'
_chemical_formula_sum 'As2 Mg0.72 O8 Zn2.28'
_chemical_name_systematic 'Zink magnesium arsenate(V) (2.3/0.7/2)'
_space_group_IT_number 14
_symmetry_cell_setting monoclinic
_symmetry_Int_Tables_number 14
_symmetry_space_group_name_Hall '-P 2yn'
_symmetry_space_group_name_H-M 'P 1 21/n 1'
_cell_angle_alpha 90
_cell_angle_beta 96.33(3)
_cell_angle_gamma 90
_cell_formula_units_Z 2
_cell_length_a 5.292(2)
_cell_length_b 8.450(3)
_cell_length_c 7.737(3)
_cell_volume 343.9
_refine_ls_R_factor_all 0.1058
_cod_original_formula_sum 'As2 Mg.72 O8 Zn2.28'
_cod_database_code 2002783

loop_
_symmetry_equiv_pos_as_xyz
x,y,z
1/2+x,1/2-y,1/2+z
-x,-y,-z
1/2-x,1/2+y,1/2-z

loop_
_atom_site_aniso_label
_atom_site_aniso_U_11
_atom_site_aniso_U_12
_atom_site_aniso_U_13
_atom_site_aniso_U_22
_atom_site_aniso_U_23
_atom_site_aniso_U_33
Zn1 0.0123(2) 0.0002(2) 0.0011(2) 0.0151(2) -0.0011(2) 0.0150(2)
Zn2 0.0093(6) 0.0013(5) 0.0027(4) 0.0153(6) -0.0003(5) 0.0118(6)
Mg2 0.0093(6) 0.0013(5) 0.0027(4) 0.0153(6) -0.0003(5) 0.0118(6)
As1 0.00671(14) -0.00032(15) 0.00295(11) 0.00971(15) -0.00075(14) 0.00795(14)
O1 0.0162(13) -0.0014(11) 0.0032(11) 0.0176(13) -0.0005(11) 0.0233(14)
O2 0.0162(14) 0.0021(12) 0.0001(11) 0.030(2) -0.0042(12) 0.0213(14)
O3 0.0189(13) 0.0055(12) 0.0132(11) 0.0226(13) 0.0032(12) 0.0260(14)
O4 0.029(2) 0.0023(13) 0.0031(11) 0.0207(14) -0.0037(11) 0.0150(13)

loop_
_atom_site_label
_atom_site_type_symbol
_atom_site_symmetry_multiplicity
_atom_site_Wyckoff_symbol
_atom_site_fract_x
_atom_site_fract_y
_atom_site_fract_z
_atom_site_occupancy
_atom_site_attached_hydrogens
_atom_site_calc_flag
Zn1 Zn2+ 4 e -0.40757(11) 0.13887(7) 0.11203(7) 1. 0 d
Zn2 Zn2+ 2 b -0.5 0.5 0. 0.292(5) 0 d
Mg2 Mg2+ 2 b -0.5 0.5 0. 0.708(5) 0 d
As1 As5+ 4 e 0.04509(8) 0.30666(5) 0.19244(5) 1. 0 d
O1 O2- 4 e -0.0662(6) 0.1289(4) 0.2547(4) 1. 0 d
O2 O2- 4 e -0.1854(7) 0.3627(4) 0.0400(4) 1. 0 d
O3 O2- 4 e 0.3315(6) 0.3027(4) 0.1155(4) 1. 0 d
O4 O2- 4 e 0.0701(7) 0.4322(4) 0.3627(4) 1. 0 d

loop_
_atom_type_symbol
_atom_type_oxidation_number
Zn2+ 2.000
Mg2+ 2.000
As5+ 5.000
O2- -2.000
